data_7055457
loop_
_publ_author_name
'Lahoud, Marcelo G.'
'Muniz, Elaine C.'
'Arroyos, Guilherme'
'F\'avaro, Marcelo A.'
'Davolos, Marian R.'
'D'Vries, Richard F.'
'Ellena, Javier'
'Freitas, Rafael S.'
'Arrighi, Everton'
'Frem, Regina C. G.'

_publ_section_title
;
 Rare earth coordination dinuclear compounds constructed from
 3,5-dicarboxypyrazolate and succinate intermetallic bridges
;
_journal_issue 6
_journal_name_full 'New J. Chem.'
_journal_page_first 5338
_journal_paper_doi 10.1039/C6NJ00140H
_journal_volume 40
_journal_year 2016
_chemical_formula_moiety '2(C14 H24 N4 O20 Y2), 1.5(H4 O2)'
_chemical_formula_sum 'C28 H54 N8 O43 Y4'
_chemical_formula_weight 1546.43
_chemical_name_systematic
;
 ?
;
_space_group_crystal_system triclinic
_space_group_IT_number 2
_space_group_name_Hall '-P 1'
_space_group_name_H-M_alt 'P -1'
_symmetry_space_group_name_Hall '-P 1'
_symmetry_space_group_name_H-M 'P -1'
_atom_sites_solution_hydrogens mixed
_audit_creation_date 2015-11-26
_audit_creation_method
;
Olex2 1.2
(compiled 2015.09.30 svn.r3233 for OlexSys, GUI svn.r5103)
;
_audit_update_record
;
2015-11-30 deposited with the CCDC.
2016-04-08 downloaded from the CCDC.
;
_cell_angle_alpha 73.4220(10)
_cell_angle_beta 69.6950(10)
_cell_angle_gamma 63.977(2)
_cell_formula_units_Z 1
_cell_length_a 10.0910(2)
_cell_length_b 11.3880(3)
_cell_length_c 13.4790(4)
_cell_measurement_reflns_used 13479
_cell_measurement_temperature 293(2)
_cell_measurement_theta_max 27.485
_cell_measurement_theta_min 2.91
_cell_volume 1289.05(6)
_computing_molecular_graphics 'Olex2 (Dolomanov et al., 2009)'
_computing_publication_material 'Olex2 (Dolomanov et al., 2009)'
_computing_structure_refinement 'ShelXL (Sheldrick, 2015)'
_diffrn_ambient_temperature 293.15
_diffrn_detector_area_resol_mean 9
_diffrn_measured_fraction_theta_full 0.997
_diffrn_measured_fraction_theta_max 0.990
_diffrn_measurement_device_type KappaCCD
_diffrn_measurement_method 'CCD rotation images, thick slices'
_diffrn_radiation_type MoK\a
_diffrn_radiation_wavelength 0.71073
_diffrn_reflns_av_R_equivalents 0.0976
_diffrn_reflns_av_unetI/netI 0.0748
_diffrn_reflns_Laue_measured_fraction_full 0.997
_diffrn_reflns_Laue_measured_fraction_max 0.990
_diffrn_reflns_limit_h_max 13
_diffrn_reflns_limit_h_min -12
_diffrn_reflns_limit_k_max 14
_diffrn_reflns_limit_k_min -14
_diffrn_reflns_limit_l_max 17
_diffrn_reflns_limit_l_min -17
_diffrn_reflns_number 30813
_diffrn_reflns_point_group_measured_fraction_full 0.997
_diffrn_reflns_point_group_measured_fraction_max 0.990
_diffrn_reflns_theta_full 25.242
_diffrn_reflns_theta_max 27.520
_diffrn_reflns_theta_min 3.166
_diffrn_source 'Enraf Nonius FR590'
_exptl_absorpt_coefficient_mu 4.586
_exptl_absorpt_correction_T_max 0.842
_exptl_absorpt_correction_T_min 0.525
_exptl_absorpt_correction_type gaussian
_exptl_absorpt_process_details
;
P. Coppens, L. Leiserowitz, D Rabinovich, Acta Cryst.
   (1965), 18, 1035-1038
;
_exptl_crystal_colour colourless
_exptl_crystal_colour_primary colourless
_exptl_crystal_density_diffrn 1.992
_exptl_crystal_density_method 'not measured'
_exptl_crystal_description prism
_exptl_crystal_F_000 778
_exptl_crystal_size_max 0.15
_exptl_crystal_size_mid 0.13
_exptl_crystal_size_min 0.04
_refine_diff_density_max 0.781
_refine_diff_density_min -0.996
_refine_diff_density_rms 0.131
_refine_ls_extinction_coef 0.0053(10)
_refine_ls_extinction_expression Fc^*^=kFc[1+0.001xFc^2^\l^3^/sin(2\q)]^-1/4^
_refine_ls_extinction_method 'SHELXL-2014/7 (Sheldrick 2014'
_refine_ls_goodness_of_fit_ref 1.049
_refine_ls_hydrogen_treatment constr
_refine_ls_matrix_type full
_refine_ls_number_parameters 387
_refine_ls_number_reflns 5875
_refine_ls_number_restraints 0
_refine_ls_restrained_S_all 1.049
_refine_ls_R_factor_all 0.0875
_refine_ls_R_factor_gt 0.0480
_refine_ls_shift/su_max 0.000
_refine_ls_shift/su_mean 0.000
_refine_ls_structure_factor_coef Fsqd
_refine_ls_weighting_details 'w=1/[\s^2^(Fo^2^)+(0.0635P)^2^+0.3491P] where P=(Fo^2^+2Fc^2^)/3'
_refine_ls_weighting_scheme calc
_refine_ls_wR_factor_gt 0.1079
_refine_ls_wR_factor_ref 0.1227
_reflns_Friedel_coverage 0.000
_reflns_number_gt 4072
_reflns_number_total 5875
_reflns_threshold_expression 'I > 2\s(I)'
_cod_data_source_file c6nj00140h2.cif
_cod_data_source_block Ysuc
_cod_depositor_comments 'Adding full bibliography for 7055457--7055469.cif.'
_cod_database_code 7055457
_shelx_space_group_comment
;
The symmetry employed for this shelxl refinement is uniquely defined
by the following loop, which should always be used as a source of
symmetry information in preference to the above space-group names.
They are only intended as comments.
;
_shelx_estimated_absorpt_t_max 0.838
_shelx_estimated_absorpt_t_min 0.546
_olex2_refinement_description
;
1. Fixed Uiso
 At 1.2 times of:
  All C(H) groups, All C(H,H) groups, All N(H) groups
 At 1.5 times of:
  All O(H,H) groups
2. Others
 Fixed Sof: O1W(0.5) H1WA(0.5) H1WB(0.5)
3.a Riding coordinates:
 O5(H5A,H5B), O7(H7A,H7B), O8(H8A,H8B), O11(H11A,H11B), C18(H18A,H18B),
 C19(H19A,H19B), O1W(H1WA,H1WB)
3.b Free rotating group:
 O2W(H2WA,H2WB)
3.c Rotating group:
 O6(H6A,H6B), O12(H12A,H12B), O13(H13A,H13B), O14(H14A,H14B)
3.d Aromatic/amide H refined with riding coordinates:
 N1'(H1'), N1(H1), C3'(H3'), C3(H3)
;
_shelx_shelxl_version_number 2014/7
_olex2_submission_special_instructions 'No special instructions were received'

loop_
_space_group_symop_operation_xyz
'x, y, z'
'-x, -y, -z'

loop_
_atom_site_label
_atom_site_type_symbol
_atom_site_fract_x
_atom_site_fract_y
_atom_site_fract_z
_atom_site_U_iso_or_equiv
_atom_site_adp_type
_atom_site_occupancy
_atom_site_site_symmetry_order
_atom_site_calc_flag
_atom_site_refinement_flags_posn
_atom_site_refinement_flags_occupancy
Y1 Y -0.09859(4) 0.54826(4) 0.29623(3) 0.02222(15) Uani 1 1 d . .
Y2 Y 0.27390(4) -0.09672(4) 0.20013(3) 0.02322(15) Uani 1 1 d . .
O1 O -0.1258(4) 0.5219(3) 0.1409(3) 0.0326(7) Uani 1 1 d . .
O1' O -0.3602(3) 0.5684(3) 0.3386(2) 0.0279(7) Uani 1 1 d . .
O2 O -0.2783(5) 0.5273(3) 0.0522(4) 0.0571(11) Uani 1 1 d . .
O2' O -0.5370(3) 0.4835(3) 0.3788(3) 0.0353(8) Uani 1 1 d . .
O3' O -0.1532(4) -0.0816(4) 0.4245(4) 0.0625(12) Uani 1 1 d . .
O3 O -0.1485(4) -0.0395(3) 0.1177(3) 0.0341(8) Uani 1 1 d . .
O4 O 0.0765(3) -0.1219(3) 0.1560(3) 0.0289(7) Uani 1 1 d . .
O4' O 0.0763(3) -0.0703(3) 0.3553(3) 0.0316(7) Uani 1 1 d . .
O5 O 0.0723(4) 0.6327(3) 0.1548(3) 0.0398(8) Uani 1 1 d . .
H5A H 0.0798 0.7215 0.1306 0.060 Uiso 1 1 d R .
H5B H 0.1670 0.6042 0.1166 0.060 Uiso 1 1 d R .
O6 O -0.2527(4) 0.7721(3) 0.2441(3) 0.0366(8) Uani 1 1 d . .
H6A H -0.3206 0.7766 0.2148 0.055 Uiso 1 1 d GR .
H6B H -0.1966 0.8148 0.1972 0.055 Uiso 1 1 d GR .
O7 O -0.0130(4) 0.6798(3) 0.3603(3) 0.0416(9) Uani 1 1 d . .
H7A H 0.0317 0.7009 0.3911 0.062 Uiso 1 1 d R .
H7B H -0.0473 0.7502 0.3140 0.062 Uiso 1 1 d R .
O8 O -0.2207(4) 0.5701(4) 0.4759(3) 0.0442(9) Uani 1 1 d . .
H8A H -0.2996 0.5415 0.5146 0.066 Uiso 1 1 d R .
H8B H -0.1828 0.5925 0.5242 0.066 Uiso 1 1 d R .
O9 O 0.1040(3) 0.4099(3) 0.3828(3) 0.0325(7) Uani 1 1 d . .
O10 O 0.1430(3) 0.3690(3) 0.2248(2) 0.0295(7) Uani 1 1 d . .
O11 O 0.3019(4) -0.3238(3) 0.2404(3) 0.0434(9) Uani 1 1 d . .
H11A H 0.2415 -0.3361 0.2184 0.065 Uiso 1 1 d R .
H11B H 0.3090 -0.3755 0.3010 0.065 Uiso 1 1 d R .
O12 O 0.3358(3) -0.0919(3) 0.0160(3) 0.0354(8) Uani 1 1 d . .
H12A H 0.4044 -0.0542 -0.0206 0.053 Uiso 1 1 d GR .
H12B H 0.2534 -0.0455 -0.0102 0.053 Uiso 1 1 d GR .
O13 O 0.5542(4) -0.2281(3) 0.1270(3) 0.0442(9) Uani 1 1 d . .
H13A H 0.5926 -0.1869 0.0644 0.066 Uiso 1 1 d GR .
H13B H 0.5675 -0.3066 0.1168 0.066 Uiso 1 1 d GR .
O14 O 0.3977(4) -0.1956(3) 0.3413(3) 0.0385(8) Uani 1 1 d . .
H14A H 0.4273 -0.1406 0.3541 0.058 Uiso 1 1 d GR .
H14B H 0.4788 -0.2666 0.3244 0.058 Uiso 1 1 d GR .
O15 O 0.2669(3) 0.0755(3) 0.2826(3) 0.0327(8) Uani 1 1 d . .
O16 O 0.4199(4) 0.0453(3) 0.1240(3) 0.0394(8) Uani 1 1 d . .
N1' N -0.0564(4) 0.2003(3) 0.3719(3) 0.0261(8) Uani 1 1 d . .
H1' H 0.0401 0.1675 0.3663 0.031 Uiso 1 1 calc R .
N1 N 0.0334(4) 0.2500(3) 0.1291(3) 0.0269(8) Uani 1 1 d . .
H1 H 0.0895 0.2844 0.1366 0.032 Uiso 1 1 calc R .
N2' N -0.1407(4) 0.3304(3) 0.3632(3) 0.0258(8) Uani 1 1 d . .
N2 N 0.0718(4) 0.1188(3) 0.1391(3) 0.0252(8) Uani 1 1 d . .
C1 C -0.1751(5) 0.4687(4) 0.0990(4) 0.0271(10) Uani 1 1 d . .
C1' C -0.0662(5) -0.0195(4) 0.3902(4) 0.0312(11) Uani 1 1 d . .
C2' C -0.1396(5) 0.1262(4) 0.3907(3) 0.0247(10) Uani 1 1 d . .
C2 C -0.1033(5) 0.3217(4) 0.1061(3) 0.0253(9) Uani 1 1 d . .
C3' C -0.2882(5) 0.2124(4) 0.3977(4) 0.0272(10) Uani 1 1 d . .
H3' H -0.3731 0.1918 0.4116 0.033 Uiso 1 1 calc R .
C3 C -0.1557(5) 0.2327(4) 0.0989(4) 0.0260(10) Uani 1 1 d . .
H3 H -0.2458 0.2510 0.0825 0.031 Uiso 1 1 calc R .
C4 C -0.0449(5) 0.1088(4) 0.1213(4) 0.0254(10) Uani 1 1 d . .
C4' C -0.2838(5) 0.3384(4) 0.3792(4) 0.0245(9) Uani 1 1 d . .
C5' C -0.4032(5) 0.4715(4) 0.3656(4) 0.0251(10) Uani 1 1 d . .
C5 C -0.0393(5) -0.0275(4) 0.1319(4) 0.0274(10) Uani 1 1 d . .
C17 C 0.3707(5) 0.1004(4) 0.2056(4) 0.0277(10) Uani 1 1 d . .
C18 C 0.4408(5) 0.1891(5) 0.2113(4) 0.0354(12) Uani 1 1 d . .
H18A H 0.5426 0.1367 0.2183 0.042 Uiso 1 1 d R .
H18B H 0.4435 0.2526 0.1470 0.042 Uiso 1 1 d R .
C19 C 0.3545(5) 0.2647(5) 0.3049(4) 0.0378(12) Uani 1 1 d . .
H19A H 0.4065 0.3179 0.3046 0.045 Uiso 1 1 d R .
H19B H 0.3557 0.1999 0.3686 0.045 Uiso 1 1 d R .
C20 C 0.1919(5) 0.3522(4) 0.3039(4) 0.0263(10) Uani 1 1 d . .
O1W O 0.4329(10) 0.5330(10) 0.0634(8) 0.082(3) Uani 0.5 1 d . P
H1WA H 0.5220 0.5309 0.0479 0.123 Uiso 0.5 1 d R P
H1WB H 0.4249 0.5039 0.0156 0.123 Uiso 0.5 1 d R P
O2W O 0.4308(6) 0.0724(7) 0.5853(6) 0.1061(19) Uani 1 1 d . .
H2WA H 0.3708 0.0880 0.5479 0.159 Uiso 1 1 d G .
H2WB H 0.3793 0.0907 0.6476 0.159 Uiso 1 1 d G .

loop_
_atom_site_aniso_label
_atom_site_aniso_U_11
_atom_site_aniso_U_22
_atom_site_aniso_U_33
_atom_site_aniso_U_23
_atom_site_aniso_U_13
_atom_site_aniso_U_12
Y1 0.0209(2) 0.0181(2) 0.0292(3) -0.00441(17) -0.00867(18) -0.00665(17)
Y2 0.0206(2) 0.0186(2) 0.0307(3) -0.00450(18) -0.00916(18) -0.00536(18)
O1 0.0383(18) 0.0247(17) 0.0385(19) -0.0079(14) -0.0161(15) -0.0085(15)
O1' 0.0209(15) 0.0174(15) 0.044(2) -0.0033(14) -0.0104(14) -0.0059(13)
O2 0.064(3) 0.0244(19) 0.102(3) -0.006(2) -0.062(3) -0.0049(18)
O2' 0.0211(16) 0.0300(18) 0.054(2) -0.0011(16) -0.0131(15) -0.0102(14)
O3' 0.034(2) 0.032(2) 0.115(4) -0.023(2) 0.001(2) -0.0148(18)
O3 0.0350(18) 0.0264(18) 0.051(2) 0.0026(15) -0.0254(16) -0.0154(15)
O4 0.0266(16) 0.0180(16) 0.0430(19) -0.0014(14) -0.0166(15) -0.0056(13)
O4' 0.0257(17) 0.0247(17) 0.0377(19) -0.0056(14) -0.0047(14) -0.0059(14)
O5 0.047(2) 0.036(2) 0.040(2) -0.0051(16) -0.0024(16) -0.0258(17)
O6 0.0307(18) 0.0244(17) 0.055(2) 0.0015(15) -0.0168(16) -0.0107(15)
O7 0.045(2) 0.036(2) 0.054(2) -0.0150(17) -0.0113(18) -0.0204(17)
O8 0.0363(19) 0.078(3) 0.0318(19) -0.0199(18) 0.0028(15) -0.036(2)
O9 0.0263(16) 0.0342(18) 0.0350(19) -0.0152(15) -0.0123(15) -0.0004(14)
O10 0.0285(16) 0.0256(17) 0.0370(19) -0.0095(14) -0.0124(14) -0.0069(14)
O11 0.046(2) 0.0262(18) 0.067(3) 0.0048(17) -0.0342(19) -0.0133(16)
O12 0.0267(17) 0.045(2) 0.0356(19) -0.0060(16) -0.0097(15) -0.0135(16)
O13 0.040(2) 0.0320(19) 0.057(2) -0.0122(17) -0.0234(18) 0.0002(16)
O14 0.0359(19) 0.0329(19) 0.047(2) -0.0107(16) -0.0192(16) -0.0037(16)
O15 0.0245(16) 0.0255(17) 0.046(2) -0.0129(15) -0.0028(15) -0.0079(14)
O16 0.0360(19) 0.039(2) 0.048(2) -0.0239(17) 0.0033(16) -0.0191(16)
N1' 0.0180(18) 0.0165(19) 0.041(2) -0.0068(16) -0.0101(16) -0.0009(15)
N1 0.0261(19) 0.0204(19) 0.039(2) -0.0067(17) -0.0144(17) -0.0074(16)
N2' 0.0204(18) 0.0192(19) 0.038(2) -0.0025(16) -0.0114(16) -0.0064(16)
N2 0.0257(19) 0.0192(19) 0.033(2) -0.0072(16) -0.0096(16) -0.0069(16)
C1 0.031(2) 0.020(2) 0.031(3) -0.0019(19) -0.015(2) -0.006(2)
C1' 0.033(3) 0.024(2) 0.038(3) -0.007(2) -0.008(2) -0.012(2)
C2' 0.026(2) 0.019(2) 0.030(2) -0.0041(19) -0.0061(19) -0.0101(19)
C2 0.030(2) 0.022(2) 0.025(2) -0.0021(18) -0.0127(19) -0.008(2)
C3' 0.023(2) 0.024(2) 0.037(3) -0.003(2) -0.008(2) -0.0122(19)
C3 0.023(2) 0.019(2) 0.036(3) -0.0042(19) -0.013(2) -0.0035(18)
C4 0.023(2) 0.023(2) 0.030(2) -0.0055(19) -0.0055(19) -0.0088(19)
C4' 0.022(2) 0.021(2) 0.031(3) -0.0045(19) -0.0084(19) -0.0071(18)
C5' 0.021(2) 0.024(2) 0.031(3) -0.0053(19) -0.0108(19) -0.0059(19)
C5 0.032(3) 0.025(2) 0.029(3) -0.0045(19) -0.009(2) -0.012(2)
C17 0.015(2) 0.019(2) 0.043(3) -0.011(2) -0.006(2) 0.0010(18)
C18 0.024(2) 0.031(3) 0.056(3) -0.019(2) -0.006(2) -0.011(2)
C19 0.028(2) 0.033(3) 0.058(3) -0.020(2) -0.016(2) -0.005(2)
C20 0.027(2) 0.019(2) 0.038(3) -0.006(2) -0.012(2) -0.0099(19)
O1W 0.052(5) 0.100(8) 0.110(8) -0.066(7) -0.008(5) -0.022(5)
O2W 0.091(4) 0.109(5) 0.113(5) -0.049(4) -0.026(4) -0.013(4)

loop_
_atom_type_symbol
_atom_type_description
_atom_type_scat_dispersion_real
_atom_type_scat_dispersion_imag
_atom_type_scat_source
C C 0.0033 0.0016 'International Tables Vol C Tables 4.2.6.8 and 6.1.1.4'
H H 0.0000 0.0000 'International Tables Vol C Tables 4.2.6.8 and 6.1.1.4'
N N 0.0061 0.0033 'International Tables Vol C Tables 4.2.6.8 and 6.1.1.4'
O O 0.0106 0.0060 'International Tables Vol C Tables 4.2.6.8 and 6.1.1.4'
Y Y -2.7962 3.5667 'International Tables Vol C Tables 4.2.6.8 and 6.1.1.4'

loop_
_geom_angle_atom_site_label_1
_geom_angle_atom_site_label_2
_geom_angle_atom_site_label_3
_geom_angle
O1 Y1 O1' 74.93(11)
O1 Y1 O5 75.27(11)
O1 Y1 O6 82.06(11)
O1 Y1 O7 141.10(12)
O1 Y1 O8 143.76(11)
O1 Y1 O9 127.06(11)
O1 Y1 O10 74.81(10)
O1 Y1 N2' 80.73(11)
O1 Y1 C20 101.32(12)
O1' Y1 O7 124.75(11)
O1' Y1 O10 130.20(9)
O1' Y1 N2' 64.68(10)
O1' Y1 C20 139.58(11)
O5 Y1 O1' 137.50(11)
O5 Y1 O6 75.57(12)
O5 Y1 O7 68.58(11)
O5 Y1 O9 90.22(12)
O5 Y1 O10 67.95(11)
O5 Y1 N2' 137.43(12)
O5 Y1 C20 75.97(12)
O6 Y1 O1' 70.90(10)
O6 Y1 O7 75.59(11)
O6 Y1 O9 143.59(11)
O6 Y1 O10 140.56(11)
O6 Y1 N2' 135.11(11)
O6 Y1 C20 149.40(11)
O7 Y1 O10 103.45(10)
O7 Y1 N2' 136.74(12)
O7 Y1 C20 83.75(12)
O8 Y1 O1' 69.07(11)
O8 Y1 O5 136.66(11)
O8 Y1 O6 89.93(13)
O8 Y1 O7 68.28(11)
O8 Y1 O9 77.62(12)
O8 Y1 O10 127.06(12)
O8 Y1 N2' 80.42(12)
O8 Y1 C20 103.25(13)
O9 Y1 O1' 132.11(11)
O9 Y1 O7 68.01(11)
O9 Y1 O10 52.81(10)
O9 Y1 N2' 76.88(11)
O9 Y1 C20 26.46(11)
O10 Y1 N2' 72.12(11)
O10 Y1 C20 26.54(11)
N2' Y1 C20 74.95(11)
O4 Y2 O13 121.98(11)
O4 Y2 O15 131.48(10)
O4 Y2 O16 135.24(11)
O4 Y2 N2 64.97(10)
O4 Y2 C17 141.42(11)
O4' Y2 O4 75.79(11)
O4' Y2 O11 85.58(12)
O4' Y2 O12 144.41(11)
O4' Y2 O13 143.40(12)
O4' Y2 O14 75.48(11)
O4' Y2 O15 72.03(10)
O4' Y2 O16 124.02(11)
O4' Y2 N2 78.77(11)
O4' Y2 C17 98.29(12)
O11 Y2 O4 69.30(10)
O11 Y2 O13 73.98(12)
O11 Y2 O15 140.57(12)
O11 Y2 O16 142.26(11)
O11 Y2 N2 133.98(11)
O11 Y2 C17 149.12(12)
O12 Y2 O4 70.58(11)
O12 Y2 O11 93.10(12)
O12 Y2 O13 68.26(11)
O12 Y2 O14 138.09(11)
O12 Y2 O15 123.95(11)
O12 Y2 O16 75.93(11)
O12 Y2 N2 76.80(11)
O12 Y2 C17 100.67(13)
O13 Y2 N2 136.78(12)
O13 Y2 C17 85.60(12)
O14 Y2 O4 134.35(11)
O14 Y2 O11 73.80(12)
O14 Y2 O13 69.86(11)
O14 Y2 O15 69.43(11)
O14 Y2 O16 90.37(12)
O14 Y2 N2 139.99(11)
O14 Y2 C17 77.56(12)
O15 Y2 O13 105.34(11)
O15 Y2 N2 73.78(11)
O15 Y2 C17 26.33(11)
O16 Y2 O13 68.39(12)
O16 Y2 O15 52.50(10)
O16 Y2 N2 79.27(12)
O16 Y2 C17 26.25(12)
N2 Y2 C17 76.46(11)
C1 O1 Y1 147.5(3)
C5' O1' Y1 124.9(3)
C5 O4 Y2 124.7(3)
C1' O4' Y2 143.6(3)
Y1 O5 H5A 133.6
Y1 O5 H5B 139.0
H5A O5 H5B 84.4
Y1 O6 H6A 111.1
Y1 O6 H6B 111.0
H6A O6 H6B 107.8
Y1 O7 H7A 162.0
Y1 O7 H7B 92.1
H7A O7 H7B 105.3
Y1 O8 H8A 122.8
Y1 O8 H8B 125.3
H8A O8 H8B 110.8
C20 O9 Y1 95.1(3)
C20 O10 Y1 91.6(2)
Y2 O11 H11A 112.1
Y2 O11 H11B 126.6
H11A O11 H11B 107.1
Y2 O12 H12A 112.5
Y2 O12 H12B 111.6
H12A O12 H12B 106.6
Y2 O13 H13A 111.4
Y2 O13 H13B 110.5
H13A O13 H13B 107.5
Y2 O14 H14A 111.0
Y2 O14 H14B 110.4
H14A O14 H14B 107.9
C17 O15 Y2 93.0(3)
C17 O16 Y2 95.1(3)
N2' N1' H1' 123.6
N2' N1' C2' 112.7(3)
C2' N1' H1' 123.6
N2 N1 H1 123.8
N2 N1 C2 112.5(3)
C2 N1 H1 123.8
N1' N2' Y1 138.2(3)
N1' N2' C4' 104.4(3)
C4' N2' Y1 116.2(3)
N1 N2 Y2 138.7(3)
C4 N2 Y2 116.5(3)
C4 N2 N1 104.3(3)
O1 C1 C2 117.5(4)
O2 C1 O1 126.0(4)
O2 C1 C2 116.6(4)
O3' C1' O4' 125.0(4)
O3' C1' C2' 116.5(4)
O4' C1' C2' 118.5(4)
N1' C2' C1' 121.8(4)
N1' C2' C3' 106.7(4)
C3' C2' C1' 131.2(4)
N1 C2 C1 122.2(4)
N1 C2 C3 106.5(4)
C3 C2 C1 131.2(4)
C2' C3' H3' 127.6
C2' C3' C4' 104.9(4)
C4' C3' H3' 127.6
C2 C3 H3 127.4
C2 C3 C4 105.1(4)
C4 C3 H3 127.4
N2 C4 C3 111.6(4)
N2 C4 C5 117.2(4)
C3 C4 C5 131.1(4)
N2' C4' C3' 111.2(4)
N2' C4' C5' 117.5(4)
C3' C4' C5' 131.0(4)
O1' C5' C4' 116.3(4)
O2' C5' O1' 124.0(4)
O2' C5' C4' 119.7(4)
O3 C5 O4 125.3(4)
O3 C5 C4 118.4(4)
O4 C5 C4 116.3(4)
O15 C17 Y2 60.7(2)
O15 C17 C18 121.3(4)
O16 C17 Y2 58.7(2)
O16 C17 O15 119.1(4)
O16 C17 C18 119.5(4)
C18 C17 Y2 172.3(3)
C17 C18 H18A 109.0
C17 C18 H18B 109.3
C17 C18 C19 113.5(4)
H18A C18 H18B 109.6
C19 C18 H18A 107.8
C19 C18 H18B 107.6
C18 C19 H19A 109.1
C18 C19 H19B 106.6
H19A C19 H19B 109.5
C20 C19 C18 113.5(4)
C20 C19 H19A 109.0
C20 C19 H19B 109.2
O9 C20 Y1 58.5(2)
O9 C20 C19 119.5(4)
O10 C20 Y1 61.8(2)
O10 C20 O9 119.7(4)
O10 C20 C19 120.8(4)
C19 C20 Y1 171.3(3)
H1WA O1W H1WB 108.9
H2WA O2W H2WB 109.5

loop_
_geom_bond_atom_site_label_1
_geom_bond_atom_site_label_2
_geom_bond_distance
Y1 O1 2.319(3)
Y1 O1' 2.417(3)
Y1 O5 2.379(3)
Y1 O6 2.381(3)
Y1 O7 2.476(3)
Y1 O8 2.335(3)
Y1 O9 2.409(3)
Y1 O10 2.483(3)
Y1 N2' 2.556(3)
Y1 C20 2.815(4)
Y2 O4 2.413(3)
Y2 O4' 2.320(3)
Y2 O11 2.392(3)
Y2 O12 2.330(3)
Y2 O13 2.531(3)
Y2 O14 2.376(3)
Y2 O15 2.481(3)
Y2 O16 2.436(3)
Y2 N2 2.546(4)
Y2 C17 2.840(4)
O1 C1 1.260(5)
O1' C5' 1.273(5)
O2 C1 1.239(5)
O2' C5' 1.248(5)
O3' C1' 1.250(6)
O3 C5 1.249(5)
O4 C5 1.261(5)
O4' C1' 1.256(5)
O5 H5A 0.9985
O5 H5B 0.8754
O6 H6A 0.8799
O6 H6B 0.8789
O7 H7A 0.8456
O7 H7B 0.8791
O8 H8A 0.9248
O8 H8B 0.9932
O9 C20 1.259(5)
O10 C20 1.258(5)
O11 H11A 0.8396
O11 H11B 0.8649
O12 H12A 0.9000
O12 H12B 0.8989
O13 H13A 0.8885
O13 H13B 0.8873
O14 H14A 0.8786
O14 H14B 0.8777
O15 C17 1.262(5)
O16 C17 1.261(5)
N1' H1' 0.8600
N1' N2' 1.340(5)
N1' C2' 1.354(5)
N1 H1 0.8600
N1 N2 1.347(5)
N1 C2 1.352(5)
N2' C4' 1.349(5)
N2 C4 1.336(5)
C1 C2 1.493(6)
C1' C2' 1.491(6)
C2' C3' 1.373(6)
C2 C3 1.371(6)
C3' H3' 0.9300
C3' C4' 1.402(6)
C3 H3 0.9300
C3 C4 1.392(6)
C4 C5 1.496(6)
C4' C5' 1.475(6)
C17 C18 1.494(6)
C18 H18A 0.9582
C18 H18B 0.9586
C18 C19 1.514(7)
C19 H19A 0.9587
C19 H19B 0.9588
C19 C20 1.503(6)
O1W H1WA 0.8402
O1W H1WB 0.8446
O2W H2WA 0.8480
O2W H2WB 0.8493

loop_
_geom_torsion_atom_site_label_1
_geom_torsion_atom_site_label_2
_geom_torsion_atom_site_label_3
_geom_torsion_atom_site_label_4
_geom_torsion
Y1 O1 C1 O2 114.3(6)
Y1 O1 C1 C2 -65.7(7)
Y1 O1' C5' O2' -174.0(3)
Y1 O1' C5' C4' 4.7(5)
Y1 O9 C20 O10 -9.4(4)
Y1 O9 C20 C19 170.1(4)
Y1 O10 C20 O9 9.1(4)
Y1 O10 C20 C19 -170.4(4)
Y1 N2' C4' C3' 169.8(3)
Y1 N2' C4' C5' -5.1(5)
Y2 O4 C5 O3 -173.6(3)
Y2 O4 C5 C4 5.4(5)
Y2 O4' C1' O3' 103.6(6)
Y2 O4' C1' C2' -76.0(6)
Y2 O15 C17 O16 6.0(4)
Y2 O15 C17 C18 -171.4(4)
Y2 O16 C17 O15 -6.1(4)
Y2 O16 C17 C18 171.3(4)
Y2 N2 C4 C3 174.0(3)
Y2 N2 C4 C5 -4.1(5)
O1 C1 C2 N1 -17.6(7)
O1 C1 C2 C3 158.0(5)
O2 C1 C2 N1 162.5(4)
O2 C1 C2 C3 -21.9(8)
O3' C1' C2' N1' 169.2(5)
O3' C1' C2' C3' -18.0(8)
O4' C1' C2' N1' -11.2(7)
O4' C1' C2' C3' 161.6(5)
O15 C17 C18 C19 -11.8(6)
O16 C17 C18 C19 170.9(4)
N1' N2' C4' C3' -0.2(5)
N1' N2' C4' C5' -175.0(4)
N1' C2' C3' C4' 1.5(5)
N1 N2 C4 C3 0.8(5)
N1 N2 C4 C5 -177.3(4)
N1 C2 C3 C4 1.4(5)
N2' N1' C2' C1' 172.6(4)
N2' N1' C2' C3' -1.8(5)
N2' C4' C5' O1' 0.7(6)
N2' C4' C5' O2' 179.5(4)
N2 N1 C2 C1 175.5(4)
N2 N1 C2 C3 -1.0(5)
N2 C4 C5 O3 178.6(4)
N2 C4 C5 O4 -0.5(6)
C1 C2 C3 C4 -174.7(5)
C1' C2' C3' C4' -172.1(5)
C2' N1' N2' Y1 -165.2(3)
C2' N1' N2' C4' 1.2(5)
C2' C3' C4' N2' -0.8(5)
C2' C3' C4' C5' 173.1(5)
C2 N1 N2 Y2 -170.6(3)
C2 N1 N2 C4 0.1(5)
C2 C3 C4 N2 -1.4(5)
C2 C3 C4 C5 176.3(4)
C3' C4' C5' O1' -172.9(4)
C3' C4' C5' O2' 5.9(7)
C3 C4 C5 O3 1.0(7)
C3 C4 C5 O4 -178.1(5)
C17 C18 C19 C20 -59.5(6)
C18 C19 C20 O9 173.0(4)
C18 C19 C20 O10 -7.5(6)
